data_4110623
loop_
_publ_author_name
'Brian G. Pujanauski'
'B. A. Bhanu Prasad'
'Richmond Sarpong'

_publ_section_title
;
 Pt-Catalyzed Tandem Epoxide Fragmentation/Pentannulation of Propargylic
 Esters
;
_journal_name_full 'Journal of the American Chemical Society'
_journal_page_first 6786
_journal_page_last 6787
_journal_paper_doi 10.1021/ja061549m
_journal_volume 128
_journal_year 2006
_chemical_formula_moiety 'C20 H21 Cl O5 '
_chemical_formula_sum 'C20 H21 Cl O5'
_chemical_formula_weight 376.84
_space_group_IT_number 13
_symmetry_cell_setting monoclinic
_symmetry_Int_Tables_number 13
_symmetry_space_group_name_Hall '-P 2yc'
_symmetry_space_group_name_H-M 'P 1 2/c 1'
_audit_creation_date 'Wed Feb  1 13:07:57 2006'
_audit_creation_method 'by teXsan'
_cell_angle_alpha 90
_cell_angle_beta 93.056(5)
_cell_angle_gamma 90
_cell_formula_units_Z 4
_cell_length_a 14.880(6)
_cell_length_b 6.954(3)
_cell_length_c 18.075(7)
_cell_measurement_reflns_used 2347
_cell_measurement_temperature 151.2
_cell_measurement_theta_max 25.7
_cell_measurement_theta_min 3.5
_cell_volume 1867.7(13)
_computing_cell_refinement 'Bruker-AXS SAINT v6.40'
_computing_data_collection 'Bruker-AXS SMART v5.054'
_computing_data_reduction 'Bruker-AXS SAINT v6.40'
_computing_publication_material teXsan
_computing_structure_refinement teXsan
_computing_structure_solution SIR97
_diffrn_measured_fraction_theta_full 0.9084
_diffrn_measured_fraction_theta_max 0.9084
_diffrn_measurement_device_type 'Bruker SMART 1000'
_diffrn_measurement_method \w-scans
_diffrn_radiation_type 'Mo K\a'
_diffrn_radiation_wavelength 0.7107
_diffrn_reflns_av_R_equivalents 0.031
_diffrn_reflns_limit_h_max 18
_diffrn_reflns_limit_h_min 0
_diffrn_reflns_limit_k_max 8
_diffrn_reflns_limit_k_min 0
_diffrn_reflns_limit_l_max 22
_diffrn_reflns_limit_l_min -22
_diffrn_reflns_number 9115
_diffrn_reflns_theta_full 26.44
_diffrn_reflns_theta_max 26.44
_diffrn_standards_decay_% 0
_diffrn_standards_interval_count 0
_diffrn_standards_interval_time 0
_diffrn_standards_number 0
_exptl_absorpt_coefficient_mu 0.232
_exptl_absorpt_correction_T_max 0.961
_exptl_absorpt_correction_T_min 0.798
_exptl_absorpt_correction_type empirical
_exptl_absorpt_process_details 'Blessing, 1995'
_exptl_crystal_colour colorless
_exptl_crystal_density_diffrn 1.340
_exptl_crystal_description columnar
_exptl_crystal_F_000 792.00
_exptl_crystal_size_max 0.270
_exptl_crystal_size_mid 0.180
_exptl_crystal_size_min 0.170
_refine_diff_density_max 0.31
_refine_diff_density_min -0.23
_refine_ls_extinction_method none
_refine_ls_goodness_of_fit_ref 1.418
_refine_ls_hydrogen_treatment constr
_refine_ls_number_parameters 235
_refine_ls_number_reflns 2409
_refine_ls_R_factor_all 0.0718
_refine_ls_R_factor_gt 0.0441
_refine_ls_shift/su_max 0.0002
_refine_ls_structure_factor_coef F
_refine_ls_weighting_details 'w = 1/[\s^2^(Fo) + 0.00022|Fo|^2^]'
_refine_ls_weighting_scheme calc
_refine_ls_wR_factor_all 0.0802
_refine_ls_wR_factor_ref 0.0664
_reflns_number_gt 2409
_reflns_number_total 3509
_reflns_threshold_expression F^2^>3.0\s(F^2^)
_cod_data_source_file ja061549msi20060306_120814.cif
_cod_data_source_block bab5093_for_Basvoju_Bhanu
_cod_original_cell_volume 1867(1)
_cod_original_sg_symbol_H-M 'P 2/c '
_cod_original_formula_sum 'C20 H21 Cl O5 '
_cod_database_code 4110623

loop_
_symmetry_equiv_pos_as_xyz
x,y,z
-x,y,1/2-z
-x,-y,-z
x,-y,1/2+z

loop_
_atom_site_label
_atom_site_type_symbol
_atom_site_fract_x
_atom_site_fract_y
_atom_site_fract_z
_atom_site_U_iso_or_equiv
_atom_site_adp_type
_atom_site_occupancy
_atom_site_calc_flag
Cl1 Cl 0.47487(5) 0.2212(1) 0.34301(4) 0.0562(2) Uani 1.00 d
O1 O 0.2641(1) 0.7779(2) 0.5734(1) 0.0351(5) Uani 1.00 d
O2 O 0.1061(1) 0.6628(3) 0.6361(1) 0.0537(6) Uani 1.00 d
O3 O 0.1705(1) 1.0515(3) 0.4950(1) 0.0497(6) Uani 1.00 d
O4 O 0.0899(1) 1.1156(2) 0.59328(10) 0.0376(5) Uani 1.00 d
O5 O 0.3640(1) 0.9987(2) 0.53714(10) 0.0400(5) Uani 1.00 d
C1 C 0.2147(1) 0.9149(3) 0.6142(1) 0.0315(7) Uani 1.00 d
C2 C 0.1534(2) 0.7897(4) 0.6615(2) 0.0362(7) Uani 1.00 d
C3 C 0.1648(2) 0.8534(3) 0.7384(1) 0.0364(7) Uani 1.00 d
C4 C 0.2280(2) 0.9893(3) 0.7437(1) 0.0314(7) Uani 1.00 d
C5 C 0.2607(2) 1.0993(4) 0.8109(1) 0.0428(8) Uani 1.00 d
C6 C 0.2605(2) 1.3127(4) 0.7934(2) 0.0456(8) Uani 1.00 d
C7 C 0.3161(2) 1.3537(4) 0.7272(2) 0.0445(8) Uani 1.00 d
C8 C 0.2769(2) 1.2523(4) 0.6587(1) 0.0377(7) Uani 1.00 d
C9 C 0.2702(2) 1.0364(3) 0.6717(1) 0.0313(7) Uani 1.00 d
C10 C 0.1574(2) 1.0349(4) 0.5591(1) 0.0334(7) Uani 1.00 d
C11 C 0.0332(2) 1.2490(4) 0.5496(2) 0.0473(8) Uani 1.00 d
C12 C -0.0426(2) 1.3047(4) 0.5964(2) 0.0582(10) Uani 1.00 d
C13 C 0.1120(2) 0.7674(4) 0.7988(2) 0.0505(9) Uani 1.00 d
C14 C 0.3329(2) 0.8387(4) 0.5334(1) 0.0322(7) Uani 1.00 d
C15 C 0.3655(2) 0.6818(3) 0.4862(1) 0.0320(7) Uani 1.00 d
C16 C 0.3228(2) 0.5052(3) 0.4806(1) 0.0320(7) Uani 1.00 d
C17 C 0.3559(2) 0.3613(3) 0.4359(1) 0.0352(7) Uani 1.00 d
C18 C 0.4318(2) 0.4009(4) 0.3981(1) 0.0381(7) Uani 1.00 d
C19 C 0.4747(2) 0.5755(4) 0.4024(1) 0.0372(7) Uani 1.00 d
C20 C 0.4417(2) 0.7163(4) 0.4468(1) 0.0354(7) Uani 1.00 d
H1 H 0.2221 1.0753 0.8501 0.0514 Uiso 1.00 calc
H2 H 0.3201 1.0596 0.8254 0.0514 Uiso 1.00 calc
H3 H 0.2004 1.3539 0.7827 0.0547 Uiso 1.00 calc
H4 H 0.2853 1.3812 0.8352 0.0547 Uiso 1.00 calc
H5 H 0.3166 1.4884 0.7183 0.0534 Uiso 1.00 calc
H6 H 0.3759 1.3099 0.7375 0.0534 Uiso 1.00 calc
H7 H 0.2184 1.3020 0.6466 0.0452 Uiso 1.00 calc
H8 H 0.3145 1.2750 0.6187 0.0452 Uiso 1.00 calc
H9 H 0.3297 0.9864 0.6746 0.0375 Uiso 1.00 calc
H10 H 0.0669 1.3596 0.5374 0.0568 Uiso 1.00 calc
H11 H 0.0104 1.1884 0.5054 0.0568 Uiso 1.00 calc
H12 H -0.0191 1.3636 0.6408 0.0698 Uiso 1.00 calc
H13 H -0.0811 1.3928 0.5699 0.0698 Uiso 1.00 calc
H14 H -0.0758 1.1933 0.6083 0.0698 Uiso 1.00 calc
H15 H 0.1412 0.7952 0.8456 0.0605 Uiso 1.00 calc
H16 H 0.0531 0.8206 0.7967 0.0605 Uiso 1.00 calc
H17 H 0.1083 0.6320 0.7923 0.0605 Uiso 1.00 calc
H18 H 0.2707 0.4819 0.5074 0.0384 Uiso 1.00 calc
H19 H 0.3272 0.2396 0.4316 0.0422 Uiso 1.00 calc
H20 H 0.5265 0.5986 0.3751 0.0447 Uiso 1.00 calc
H21 H 0.4710 0.8375 0.4507 0.0425 Uiso 1.00 calc

loop_
_atom_site_aniso_label
_atom_site_aniso_U_11
_atom_site_aniso_U_22
_atom_site_aniso_U_33
_atom_site_aniso_U_12
_atom_site_aniso_U_13
_atom_site_aniso_U_23
Cl1 0.0586(5) 0.0639(5) 0.0472(5) 0.0152(4) 0.0135(4) -0.0116(4)
O1 0.0355(9) 0.0323(9) 0.039(1) -0.0017(7) 0.0139(8) -0.0039(7)
O2 0.055(1) 0.049(1) 0.060(1) -0.0205(10) 0.024(1) -0.0193(10)
O3 0.047(1) 0.072(1) 0.030(1) 0.0087(9) 0.0034(9) -0.0003(9)
O4 0.0349(9) 0.038(1) 0.040(1) 0.0031(8) 0.0031(8) -0.0058(8)
O5 0.042(1) 0.037(1) 0.041(1) -0.0057(8) 0.0081(9) 0.0024(8)
C1 0.029(1) 0.034(1) 0.032(1) -0.001(1) 0.007(1) -0.006(1)
C2 0.033(1) 0.029(1) 0.047(2) -0.002(1) 0.012(1) -0.001(1)
C3 0.039(1) 0.034(1) 0.038(2) 0.003(1) 0.011(1) 0.004(1)
C4 0.028(1) 0.034(1) 0.032(1) 0.004(1) 0.002(1) 0.002(1)
C5 0.037(1) 0.060(2) 0.032(1) -0.002(1) -0.001(1) -0.000(1)
C6 0.048(2) 0.051(2) 0.038(2) -0.009(1) -0.001(1) -0.013(1)
C7 0.046(2) 0.042(2) 0.044(2) -0.010(1) -0.003(1) -0.006(1)
C8 0.043(1) 0.037(1) 0.033(1) -0.008(1) 0.000(1) -0.001(1)
C9 0.028(1) 0.034(1) 0.033(1) -0.001(1) 0.003(1) 0.001(1)
C10 0.029(1) 0.036(1) 0.035(1) -0.007(1) 0.000(1) -0.009(1)
C11 0.040(1) 0.044(2) 0.057(2) 0.003(1) -0.004(1) 0.002(1)
C12 0.044(2) 0.047(2) 0.084(3) 0.011(1) 0.007(2) 0.002(2)
C13 0.055(2) 0.051(2) 0.047(2) -0.007(1) 0.018(1) 0.006(1)
C14 0.031(1) 0.035(1) 0.030(1) -0.001(1) 0.000(1) 0.005(1)
C15 0.031(1) 0.039(1) 0.027(1) 0.004(1) 0.002(1) 0.008(1)
C16 0.033(1) 0.038(1) 0.026(1) 0.001(1) 0.005(1) 0.005(1)
C17 0.042(1) 0.036(1) 0.028(1) 0.002(1) 0.002(1) 0.004(1)
C18 0.037(1) 0.051(2) 0.026(1) 0.012(1) 0.000(1) 0.001(1)
C19 0.031(1) 0.052(2) 0.030(1) 0.005(1) 0.007(1) 0.007(1)
C20 0.032(1) 0.042(1) 0.032(1) -0.003(1) 0.001(1) 0.006(1)

loop_
_atom_type_symbol
_atom_type_description
_atom_type_scat_dispersion_real
_atom_type_scat_dispersion_imag
_atom_type_scat_source
Cl Cl 0.148 0.159
;International Tables for Crystallography
(1992, Vol. C, Tables 4.2.6.8 and 6.1.1.1)
;
O O 0.011 0.006
;International Tables for Crystallography
(1992, Vol. C, Tables 4.2.6.8 and 6.1.1.1)
;
C C 0.003 0.002
;International Tables for Crystallography
(1992, Vol. C, Tables 4.2.6.8 and 6.1.1.1)
;
H H 0.000 0.000
;International Tables for Crystallography
(1992, Vol. C, Table 6.1.1.2)
;

loop_
_geom_angle_atom_site_label_1
_geom_angle_atom_site_label_2
_geom_angle_atom_site_label_3
_geom_angle
_geom_angle_publ_flag
C1 O1 C14 119.5(2) ?
C10 O4 C11 116.5(2) ?
O1 C1 C2 104.1(2) ?
O1 C1 C9 116.1(2) ?
O1 C1 C10 108.1(2) ?
C2 C1 C9 104.2(2) ?
C2 C1 C10 110.0(2) ?
C9 C1 C10 113.6(2) ?
O2 C2 C1 123.5(2) ?
O2 C2 C3 128.4(2) ?
C1 C2 C3 108.2(2) ?
C2 C3 C4 109.2(2) ?
C2 C3 C13 122.1(2) ?
C4 C3 C13 128.7(3) ?
C3 C4 C5 128.2(2) ?
C3 C4 C9 114.6(2) ?
C5 C4 C9 117.2(2) ?
C4 C5 C6 109.5(2) ?
C5 C6 C7 110.7(2) ?
C6 C7 C8 110.8(2) ?
C7 C8 C9 111.0(2) ?
C1 C9 C4 103.3(2) ?
C1 C9 C8 118.2(2) ?
C4 C9 C8 112.4(2) ?
O3 C10 O4 125.3(2) ?
O3 C10 C1 125.0(2) ?
O4 C10 C1 109.7(2) ?
O4 C11 C12 106.9(2) ?
O1 C14 O5 123.9(2) ?
O1 C14 C15 111.0(2) ?
O5 C14 C15 125.2(2) ?
C14 C15 C16 122.2(2) ?
C14 C15 C20 117.9(2) ?
C16 C15 C20 119.9(2) ?
C15 C16 C17 120.3(2) ?
C16 C17 C18 118.0(2) ?
CL1 C18 C17 118.4(2) ?
CL1 C18 C19 118.9(2) ?
C17 C18 C19 122.7(2) ?
C18 C19 C20 118.9(2) ?
C15 C20 C19 120.2(2) ?
C4 C5 H1 109.445 no
C4 C5 H2 109.443 no
C6 C5 H1 109.467 no
C6 C5 H2 109.477 no
H1 C5 H2 109.451 no
C5 C6 H3 109.183 no
C5 C6 H4 109.174 no
C7 C6 H3 109.167 no
C7 C6 H4 109.164 no
H3 C6 H4 109.467 no
C6 C7 H5 109.152 no
C6 C7 H6 109.151 no
C8 C7 H5 109.134 no
C8 C7 H6 109.126 no
H5 C7 H6 109.449 no
C7 C8 H7 109.075 no
C7 C8 H8 109.099 no
C9 C8 H7 109.089 no
C9 C8 H8 109.102 no
H7 C8 H8 109.458 no
C1 C9 H9 107.496 no
C4 C9 H9 107.517 no
C8 C9 H9 107.490 no
O4 C11 H10 110.097 no
O4 C11 H11 110.092 no
C12 C11 H10 110.135 no
C12 C11 H11 110.119 no
H10 C11 H11 109.479 no
C11 C12 H12 109.480 no
C11 C12 H13 109.470 no
C11 C12 H14 109.499 no
H12 C12 H13 109.449 no
H12 C12 H14 109.460 no
H13 C12 H14 109.468 no
C3 C13 H15 109.477 no
C3 C13 H16 109.459 no
C3 C13 H17 109.482 no
H15 C13 H16 109.453 no
H15 C13 H17 109.483 no
H16 C13 H17 109.473 no
C15 C16 H18 119.861 no
C17 C16 H18 119.844 no
C16 C17 H19 121.022 no
C18 C17 H19 121.018 no
C18 C19 H20 120.533 no
C20 C19 H20 120.530 no
C15 C20 H21 119.915 no
C19 C20 H21 119.882 no

loop_
_geom_bond_atom_site_label_1
_geom_bond_atom_site_label_2
_geom_bond_distance
_geom_bond_publ_flag
CL1 C18 1.742(3) yes
O1 C1 1.432(3) yes
O1 C14 1.352(3) yes
O2 C2 1.204(3) yes
O3 C10 1.190(3) yes
O4 C10 1.331(3) yes
O4 C11 1.457(3) yes
O5 C14 1.205(3) yes
C1 C2 1.551(3) yes
C1 C9 1.543(3) yes
C1 C10 1.526(4) yes
C2 C3 1.461(4) yes
C3 C4 1.333(3) yes
C3 C13 1.503(4) yes
C4 C5 1.495(4) yes
C4 C9 1.510(3) yes
C5 C6 1.517(4) yes
C6 C7 1.518(4) yes
C7 C8 1.515(4) yes
C8 C9 1.524(4) yes
C11 C12 1.497(4) yes
C14 C15 1.482(4) yes
C15 C16 1.384(3) yes
C15 C20 1.391(3) yes
C16 C17 1.393(3) yes
C17 C18 1.378(4) yes
C18 C19 1.372(4) yes
C19 C20 1.374(4) yes
C5 H1 0.950 no
C5 H2 0.950 no
C6 H3 0.950 no
C6 H4 0.950 no
C7 H5 0.950 no
C7 H6 0.950 no
C8 H7 0.950 no
C8 H8 0.950 no
C9 H9 0.950 no
C11 H10 0.950 no
C11 H11 0.950 no
C12 H12 0.950 no
C12 H13 0.950 no
C12 H14 0.950 no
C13 H15 0.950 no
C13 H16 0.950 no
C13 H17 0.950 no
C16 H18 0.950 no
C17 H19 0.950 no
C19 H20 0.950 no
C20 H21 0.950 no

loop_
_geom_contact_atom_site_label_1
_geom_contact_atom_site_label_2
_geom_contact_distance
_geom_contact_site_symmetry_2
CL1 CL1 3.483(2) 2_655
CL1 O5 3.497(2) 3_666
CL1 C14 3.559(3) 3_666
O2 C12 3.383(4) 1_545
O2 C11 3.424(3) 1_545
O2 C13 3.585(4) 2_556
O3 C12 3.487(4) 3_576
O5 C17 3.114(3) 1_565
O5 C20 3.506(3) 3_676
C15 C19 3.521(4) 3_666
C18 C20 3.392(4) 3_666
C19 C20 3.568(4) 3_666

loop_
_geom_torsion_atom_site_label_1
_geom_torsion_atom_site_label_2
_geom_torsion_atom_site_label_3
_geom_torsion_atom_site_label_4
_geom_torsion
_geom_torsion_site_symmetry_1
_geom_torsion_site_symmetry_2
_geom_torsion_site_symmetry_3
_geom_torsion_site_symmetry_4
_geom_torsion_publ_flag
CL1 C18 C17 C16 179.1(2) 1_555 1_555 1_555 1_555 yes
CL1 C18 C19 C20 -178.9(2) 1_555 1_555 1_555 1_555 yes
O1 C1 C2 O2 -50.7(3) 1_555 1_555 1_555 1_555 yes
O1 C1 C2 C3 129.0(2) 1_555 1_555 1_555 1_555 yes
O1 C1 C9 C4 -120.8(2) 1_555 1_555 1_555 1_555 yes
O1 C1 C9 C8 114.5(2) 1_555 1_555 1_555 1_555 yes
O1 C1 C10 O3 -20.0(3) 1_555 1_555 1_555 1_555 yes
O1 C1 C10 O4 159.1(2) 1_555 1_555 1_555 1_555 yes
O1 C14 C15 C16 5.8(3) 1_555 1_555 1_555 1_555 yes
O1 C14 C15 C20 -174.1(2) 1_555 1_555 1_555 1_555 yes
O2 C2 C1 C9 -172.8(2) 1_555 1_555 1_555 1_555 yes
O2 C2 C1 C10 65.0(3) 1_555 1_555 1_555 1_555 yes
O2 C2 C3 C4 175.8(3) 1_555 1_555 1_555 1_555 yes
O2 C2 C3 C13 -3.0(4) 1_555 1_555 1_555 1_555 yes
O3 C10 O4 C11 -6.1(3) 1_555 1_555 1_555 1_555 yes
O3 C10 C1 C2 -133.1(3) 1_555 1_555 1_555 1_555 yes
O3 C10 C1 C9 110.4(3) 1_555 1_555 1_555 1_555 yes
O4 C10 C1 C2 46.0(3) 1_555 1_555 1_555 1_555 yes
O4 C10 C1 C9 -70.4(2) 1_555 1_555 1_555 1_555 yes
O5 C14 O1 C1 10.3(4) 1_555 1_555 1_555 1_555 yes
O5 C14 C15 C16 -175.5(2) 1_555 1_555 1_555 1_555 yes
O5 C14 C15 C20 4.7(4) 1_555 1_555 1_555 1_555 yes
C1 O1 C14 C15 -171.0(2) 1_555 1_555 1_555 1_555 yes
C1 C2 C3 C4 -3.8(3) 1_555 1_555 1_555 1_555 yes
C1 C2 C3 C13 177.4(2) 1_555 1_555 1_555 1_555 yes
C1 C9 C4 C3 5.2(3) 1_555 1_555 1_555 1_555 yes
C1 C9 C4 C5 -174.2(2) 1_555 1_555 1_555 1_555 yes
C1 C9 C8 C7 167.9(2) 1_555 1_555 1_555 1_555 yes
C1 C10 O4 C11 174.8(2) 1_555 1_555 1_555 1_555 yes
C2 C1 O1 C14 -171.4(2) 1_555 1_555 1_555 1_555 yes
C2 C1 C9 C4 -6.9(2) 1_555 1_555 1_555 1_555 yes
C2 C1 C9 C8 -131.6(2) 1_555 1_555 1_555 1_555 yes
C2 C3 C4 C5 178.4(2) 1_555 1_555 1_555 1_555 yes
C2 C3 C4 C9 -1.0(3) 1_555 1_555 1_555 1_555 yes
C3 C2 C1 C9 6.8(3) 1_555 1_555 1_555 1_555 yes
C3 C2 C1 C10 -115.4(2) 1_555 1_555 1_555 1_555 yes
C3 C4 C5 C6 -130.2(3) 1_555 1_555 1_555 1_555 yes
C3 C4 C9 C8 133.7(2) 1_555 1_555 1_555 1_555 yes
C4 C5 C6 C7 -55.8(3) 1_555 1_555 1_555 1_555 yes
C4 C9 C1 C10 112.8(2) 1_555 1_555 1_555 1_555 yes
C4 C9 C8 C7 47.8(3) 1_555 1_555 1_555 1_555 yes
C5 C4 C3 C13 -2.9(4) 1_555 1_555 1_555 1_555 yes
C5 C4 C9 C8 -45.8(3) 1_555 1_555 1_555 1_555 yes
C5 C6 C7 C8 61.7(3) 1_555 1_555 1_555 1_555 yes
C6 C5 C4 C9 49.1(3) 1_555 1_555 1_555 1_555 yes
C6 C7 C8 C9 -56.9(3) 1_555 1_555 1_555 1_555 yes
C8 C9 C1 C10 -11.9(3) 1_555 1_555 1_555 1_555 yes
C9 C1 O1 C14 -57.5(3) 1_555 1_555 1_555 1_555 yes
C9 C4 C3 C13 177.7(2) 1_555 1_555 1_555 1_555 yes
C10 O4 C11 C12 174.2(2) 1_555 1_555 1_555 1_555 yes
C10 C1 O1 C14 71.6(3) 1_555 1_555 1_555 1_555 yes
C14 C15 C16 C17 -179.7(2) 1_555 1_555 1_555 1_555 yes
C14 C15 C20 C19 179.9(2) 1_555 1_555 1_555 1_555 yes
C15 C16 C17 C18 0.1(4) 1_555 1_555 1_555 1_555 yes
C15 C20 C19 C18 -0.5(4) 1_555 1_555 1_555 1_555 yes
C16 C15 C20 C19 0.0(4) 1_555 1_555 1_555 1_555 yes
C16 C17 C18 C19 -0.6(4) 1_555 1_555 1_555 1_555 yes
C17 C16 C15 C20 0.2(4) 1_555 1_555 1_555 1_555 yes
C17 C18 C19 C20 0.8(4) 1_555 1_555 1_555 1_555 yes
